data_7245505
loop_
_publ_author_name
'To, Tung H.'
'Tran, Dang B.'
'Thi Thu Ha, Vu'
'Tran, Phong D.'

_publ_section_title
;
 Electrocatalytic H2 evolution using binuclear cobalt complexes as
 catalysts
;
_journal_issue 40
_journal_name_full 'RSC Advances'
_journal_page_first 26428
_journal_page_last 26434
_journal_paper_doi 10.1039/D2RA05109E
_journal_volume 12
_journal_year 2022
_chemical_formula_sum 'Fe4.48 H2 Mg1.08 Mn1.44 O24 Si8'
_chemical_name_systematic
;
Manganese Iron Magnesium Silicon Oxide Hydroxide 
(1.44/4.48/1.08/8/22/2)
;
_space_group_IT_number 58
_space_group_name_Hall '-P 2n 2n'
_space_group_name_H-M_alt 'P n m n'
_symmetry_cell_setting orthorhombic
_symmetry_Int_Tables_number 58
_symmetry_space_group_name_H-M 'P n m n'
_audit_update_record
;
2018-02-27 deposited with the CCDC.	2022-09-09 downloaded from the CCDC.
;
_cell_angle_alpha 90
_cell_angle_beta 90
_cell_angle_gamma 90
_cell_formula_units_Z 2
_cell_length_a 9.101
_cell_length_b 17.99
_cell_length_c 5.259
_cell_volume 861.040
_refine_ls_R_factor_all 0.073
_cod_data_source_file d2ra05109e2.cif
_cod_data_source_block 168845-ICSD
_cod_original_cell_volume 861.04
_cod_original_formula_sum 'H2 Fe4.48 Mg1.08 Mn1.44 O24 Si8'
_cod_database_code 7245505

loop_
_symmetry_equiv_pos_site_id
_symmetry_equiv_pos_as_xyz
1 'x+1/2, y+1/2, -z+1/2'
2 '-x+1/2, y+1/2, z+1/2'
3 'x, -y, z'
4 '-x, -y, -z'
5 '-x+1/2, -y+1/2, z+1/2'
6 'x+1/2, -y+1/2, -z+1/2'
7 '-x, y, -z'
8 'x, y, z'

loop_
_atom_site_label
_atom_site_type_symbol
_atom_site_fract_x
_atom_site_fract_y
_atom_site_fract_z
Si1 Si4+ 0.287 0.084 0.149
Si2 Si4+ 0.298 0.1679 0.652
Fe1 Fe2+ 0 0.0853 0.5
Mg1 Mg2+ 0 0.0853 0.5
Fe2 Fe2+ 0 0.1778 0
Mg2 Mg2+ 0 0.1778 0
Fe3 Fe2+ 0 0 0
Mg3 Mg2+ 0 0 0
Mn1 Mn2+ 0 0.2608 0.5
Fe4 Fe2+ 0 0.2608 0.5
O1 O2- 0.109 0.087 0.162
O2 O2- 0.122 0.173 0.66
O3 O2- 0.131 0 0.65
O4 O2- 0.374 0.248 0.675
O5 O2- 0.353 0.127 0.399
O6 O2- 0.361 0.121 0.898
O7 O2- 0.344 0 0.17

loop_
_citation_id
_citation_doi
_citation_year
1 10.2138/am.2010.3565 2010
